data_2108857
loop_
_publ_author_name
'Gaydamaka, Anna A.'
'Arkhipov, Sergey G.'
'Boldyreva, Elena V.'

_publ_section_title
;
 A new guaninate hydrate K^+^&#x00B7;C~5~H~4~N~5~O^{-^}&#x00B7;H~2~O:
 crystal structure from 100 to 300K in a comparison with
 2Na^+^&#x00B7;C~5~H~3~N~5~O^2{-^}&#x00B7;7H~2~O
;
_journal_coeditor_code XK5085
_journal_issue 5
_journal_name_full 'Acta Crystallographica Section B'
_journal_page_first
;
;
_journal_paper_doi 10.1107/S205252062100754X
_journal_volume 77
_journal_year 2021
_chemical_formula_moiety 'C10 H12 K2 N10 O4'
_chemical_formula_sum 'C10 H12 K2 N10 O4'
_chemical_formula_weight 414.50
_chemical_name_common potassium{2-amino-6-oxo-1-hydro-purine-7(9)-ide/2-amino-6-oxo-7-hydro-purine-1(3)-ide}monohydrate
_chemical_name_systematic
potassium{2-amino-6-oxo-1-hydro-purine-7(9)-ide/2-amino-6-oxo-7-hydro-purine-1(3)-ide}monohydrate
_space_group_crystal_system monoclinic
_space_group_IT_number 15
_space_group_name_Hall '-C 2yc'
_space_group_name_H-M_alt 'C 1 2/c 1'
_atom_sites_solution_hydrogens difmap
_atom_sites_solution_primary direct
_atom_sites_solution_secondary direct
_audit_creation_method SHELXL-2018/3
_cell_angle_alpha 90
_cell_angle_beta 129.573(12)
_cell_angle_gamma 90
_cell_formula_units_Z 8
_cell_length_a 36.522(3)
_cell_length_b 3.82815(13)
_cell_length_c 28.639(2)
_cell_measurement_reflns_used 8346
_cell_measurement_temperature 100(2)
_cell_measurement_theta_max 29.2230
_cell_measurement_theta_min 3.4470
_cell_volume 3086.4(6)
_computing_cell_refinement 'CrysAlisPro (Rigaku Oxford Diffraction,2018)'
_computing_data_collection 'CrysAlisPro (Rigaku Oxford Diffraction,2018)'
_computing_data_reduction 'CrysAlisPro (Rigaku Oxford Diffraction,2018)'
_computing_molecular_graphics 'Mercury (Macrae et al., 2020), Vesta(Momma,2011)'
_computing_structure_refinement 'SHELXL-2018/3 (Sheldrick, 2018)'
_computing_structure_solution 'SHELXT-2018/3 (Sheldrick, 2018)'
_diffrn_ambient_environment N~2~
_diffrn_ambient_temperature 100.00(14)
_diffrn_detector 'CCD plate'
_diffrn_detector_area_resol_mean 10.3457
_diffrn_detector_type Ruby
_diffrn_measured_fraction_theta_full 0.997
_diffrn_measured_fraction_theta_max 0.945
_diffrn_measurement_device 'four-circle diffractometer'
_diffrn_measurement_device_type 'Xcalibur, Ruby, Gemini ultra'
_diffrn_measurement_method '\w scans'
_diffrn_radiation_monochromator graphite
_diffrn_radiation_probe x-ray
_diffrn_radiation_type 'Mo K\a'
_diffrn_radiation_wavelength 0.71073
_diffrn_reflns_av_R_equivalents 0.0614
_diffrn_reflns_av_unetI/netI 0.0543
_diffrn_reflns_Laue_measured_fraction_full 0.997
_diffrn_reflns_Laue_measured_fraction_max 0.945
_diffrn_reflns_limit_h_max 50
_diffrn_reflns_limit_h_min -49
_diffrn_reflns_limit_k_max 5
_diffrn_reflns_limit_k_min -5
_diffrn_reflns_limit_l_max 39
_diffrn_reflns_limit_l_min -37
_diffrn_reflns_number 25001
_diffrn_reflns_point_group_measured_fraction_full 0.997
_diffrn_reflns_point_group_measured_fraction_max 0.945
_diffrn_reflns_theta_full 25.242
_diffrn_reflns_theta_max 29.543
_diffrn_reflns_theta_min 3.471
_diffrn_source 'fine-focus sealed X-ray tube'
_diffrn_source_type 'Enhance (Mo) X-ray Source'
_exptl_absorpt_coefficient_mu 0.661
_exptl_absorpt_correction_T_max 1.00000
_exptl_absorpt_correction_T_min 0.77106
_exptl_absorpt_correction_type multi-scan
_exptl_absorpt_process_details
;
CrysAlisPro 1.171.39.46 (Rigaku Oxford Diffraction, 2018)
Empirical absorption correction using spherical harmonics,
 implemented in SCALE3 ABSPACK scaling algorithm.
;
_exptl_crystal_colour colourless
_exptl_crystal_density_diffrn 1.784
_exptl_crystal_description needle
_exptl_crystal_F_000 1696
_exptl_crystal_size_max 0.4
_exptl_crystal_size_mid 0.1
_exptl_crystal_size_min 0.03
_refine_diff_density_max 0.558
_refine_diff_density_min -0.406
_refine_diff_density_rms 0.083
_refine_ls_extinction_method none
_refine_ls_goodness_of_fit_ref 0.913
_refine_ls_hydrogen_treatment refxyz
_refine_ls_matrix_type full
_refine_ls_number_parameters 271
_refine_ls_number_reflns 4092
_refine_ls_number_restraints 3
_refine_ls_restrained_S_all 0.912
_refine_ls_R_factor_all 0.0570
_refine_ls_R_factor_gt 0.0361
_refine_ls_shift/su_max 0.000
_refine_ls_shift/su_mean 0.000
_refine_ls_structure_factor_coef Fsqd
_refine_ls_weighting_details 'w=1/[\s^2^(Fo^2^)+(0.0522P)^2^] where P=(Fo^2^+2Fc^2^)/3'
_refine_ls_weighting_scheme calc
_refine_ls_wR_factor_gt 0.0808
_refine_ls_wR_factor_ref 0.0853
_reflns_Friedel_coverage 0.000
_reflns_number_gt 2972
_reflns_number_total 4092
_reflns_threshold_expression 'I > 2\s(I)'
_cod_data_source_file xk5085sup1.cif
_cod_data_source_block 100K
_cod_original_cell_volume 3086.5(5)
_cod_original_sg_symbol_H-M 'C 2/c'
_cod_database_code 2108857
_shelx_shelxl_version_number 2018/3
_shelx_space_group_comment
;
The symmetry employed for this shelxl refinement is uniquely defined
by the following loop, which should always be used as a source of
symmetry information in preference to the above space-group names.
They are only intended as comments.
;
_oxdiff_exptl_absorpt_empirical_full_min 0.840
_oxdiff_exptl_absorpt_empirical_full_max 1.242
_oxdiff_exptl_absorpt_empirical_details
;
Empirical correction (ABSPACK) includes:
- Absorption correction using spherical harmonics
- Frame scaling
;

loop_
_space_group_symop_operation_xyz
'x, y, z'
'-x, y, -z+1/2'
'x+1/2, y+1/2, z'
'-x+1/2, y+1/2, -z+1/2'
'-x, -y, -z'
'x, -y, z-1/2'
'-x+1/2, -y+1/2, -z'
'x+1/2, -y+1/2, z-1/2'

loop_
_atom_site_label
_atom_site_type_symbol
_atom_site_fract_x
_atom_site_fract_y
_atom_site_fract_z
_atom_site_U_iso_or_equiv
_atom_site_adp_type
_atom_site_occupancy
_atom_site_site_symmetry_order
_atom_site_calc_flag
_atom_site_refinement_flags_posn
_atom_site_refinement_flags_adp
_atom_site_refinement_flags_occupancy
_atom_site_disorder_assembly
_atom_site_disorder_group
K1 K 0.49302(2) 0.14591(10) 0.92233(2) 0.01423(11) Uani 1 1 d . . . . .
C8A C 0.33130(6) 0.0483(5) 0.79451(9) 0.0202(4) Uani 1 1 d . . . . .
H1 H 0.3112(7) 0.117(6) 0.8055(10) 0.024 Uiso 1 1 d . U . . .
C4A C 0.38670(6) -0.1478(5) 0.79607(8) 0.0132(4) Uani 1 1 d . . . . .
C5A C 0.35054(6) -0.0415(5) 0.73741(8) 0.0132(4) Uani 1 1 d . . . . .
C6A C 0.35565(6) -0.0676(4) 0.69255(8) 0.0121(4) Uani 1 1 d . . . . .
C2A C 0.43023(5) -0.3090(4) 0.77056(8) 0.0114(4) Uani 1 1 d . . . . .
N9A N 0.37440(5) -0.0902(4) 0.83199(7) 0.0181(3) Uani 1 1 d . . . . .
N7A N 0.31513(5) 0.0847(4) 0.73755(7) 0.0158(3) Uani 1 1 d . . . . .
H2 H 0.2870(7) 0.157(5) 0.7067(10) 0.019 Uiso 1 1 d . U . . .
N1A N 0.39710(5) -0.2147(4) 0.71205(6) 0.0122(3) Uani 1 1 d . . . . .
N3A N 0.42886(5) -0.2844(4) 0.81566(6) 0.0131(3) Uani 1 1 d . . . . .
N2A N 0.47176(5) -0.4297(4) 0.78451(8) 0.0141(3) Uani 1 1 d . . . . .
H3 H 0.4918(7) -0.532(6) 0.8205(10) 0.017 Uiso 1 1 d . U . . .
H4 H 0.4684(7) -0.540(6) 0.7569(10) 0.017 Uiso 1 1 d . U . . .
O1A O 0.32538(4) 0.0345(3) 0.63813(5) 0.0140(3) Uani 1 1 d . . . . .
O2W O 0.45280(4) -0.3453(4) 0.94591(6) 0.0156(3) Uani 1 1 d D . . . .
H5 H 0.4264(6) -0.294(6) 0.9131(8) 0.019 Uiso 1 1 d D U . . .
H6 H 0.4454(7) -0.444(6) 0.9646(9) 0.019 Uiso 1 1 d D U . . .
K2 K 0.26240(2) 0.52395(10) 0.57122(2) 0.01365(10) Uani 1 1 d . . . . .
C8B C 0.11958(6) 0.7390(5) 0.54214(9) 0.0139(4) Uani 1 1 d . . . . .
H7 H 0.1217(7) 0.639(5) 0.5737(9) 0.017 Uiso 1 1 d . U . . .
C4B C 0.09106(6) 0.9982(4) 0.46003(8) 0.0107(3) Uani 1 1 d . . . . .
C5B C 0.13918(6) 0.9361(4) 0.49158(8) 0.0113(4) Uani 1 1 d . . . . .
C6B C 0.16087(6) 1.0483(4) 0.46754(8) 0.0109(4) Uani 1 1 d . . . . .
C2B C 0.08202(5) 1.2711(4) 0.38375(8) 0.0103(3) Uani 1 1 d . . . . .
N7B N 0.15776(5) 0.7691(4) 0.54561(7) 0.0133(3) Uani 1 1 d . . . . .
N9B N 0.07812(5) 0.8705(4) 0.49186(7) 0.0124(3) Uani 1 1 d . . . . .
N3B N 0.06138(4) 1.1680(4) 0.40567(6) 0.0106(3) Uani 1 1 d . . . . .
N1B N 0.12910(5) 1.2117(4) 0.41197(7) 0.0110(3) Uani 1 1 d . . . . .
H8 H 0.1402(7) 1.297(5) 0.3962(9) 0.013 Uiso 1 1 d . U . . .
N2B N 0.05656(5) 1.4315(4) 0.32914(7) 0.0133(3) Uani 1 1 d . . . . .
H9 H 0.0316(7) 1.533(5) 0.3178(9) 0.016 Uiso 1 1 d . U . . .
H10 H 0.0723(7) 1.539(6) 0.3204(9) 0.016 Uiso 1 1 d . U . . .
O1B O 0.20347(4) 1.0190(3) 0.49022(5) 0.0135(3) Uani 1 1 d . . . . .
O3W O 0.22541(4) 0.2952(4) 0.63111(6) 0.0210(3) Uani 1 1 d D . . . .
H11 H 0.2051(7) 0.486(3) 0.6056(9) 0.025 Uiso 1 1 d D U . . .
H12 H 0.2073(7) 0.092(3) 0.6106(9) 0.025 Uiso 1 1 d D U . . .

loop_
_atom_site_aniso_label
_atom_site_aniso_U_11
_atom_site_aniso_U_22
_atom_site_aniso_U_33
_atom_site_aniso_U_23
_atom_site_aniso_U_13
_atom_site_aniso_U_12
K1 0.01328(18) 0.0148(2) 0.0155(2) -0.00209(15) 0.00959(17) -0.00301(14)
C8A 0.0145(9) 0.0275(11) 0.0176(10) 0.0014(8) 0.0098(8) 0.0041(7)
C4A 0.0113(8) 0.0131(9) 0.0118(9) -0.0010(7) 0.0058(7) -0.0012(6)
C5A 0.0097(8) 0.0140(9) 0.0142(9) 0.0001(7) 0.0068(7) 0.0003(6)
C6A 0.0088(8) 0.0106(9) 0.0122(9) -0.0018(7) 0.0045(7) -0.0029(6)
C2A 0.0103(8) 0.0089(8) 0.0140(9) -0.0013(7) 0.0073(7) -0.0026(6)
N9A 0.0137(7) 0.0262(9) 0.0147(8) 0.0023(7) 0.0092(7) 0.0046(6)
N7A 0.0094(7) 0.0216(9) 0.0128(8) 0.0022(6) 0.0054(7) 0.0043(6)
N1A 0.0100(6) 0.0120(8) 0.0124(7) 0.0006(6) 0.0061(6) -0.0008(5)
N3A 0.0095(7) 0.0148(8) 0.0124(8) 0.0004(6) 0.0058(6) 0.0002(6)
N2A 0.0102(7) 0.0192(9) 0.0107(8) 0.0008(6) 0.0056(7) 0.0028(6)
O1A 0.0098(6) 0.0155(7) 0.0104(6) 0.0016(5) 0.0035(5) 0.0004(5)
O2W 0.0109(6) 0.0206(7) 0.0137(7) 0.0047(6) 0.0072(5) 0.0014(5)
K2 0.01048(18) 0.0132(2) 0.0136(2) 0.00102(15) 0.00599(16) 0.00032(14)
C8B 0.0144(8) 0.0133(9) 0.0138(9) 0.0006(7) 0.0089(8) -0.0013(7)
C4B 0.0104(8) 0.0084(8) 0.0122(9) -0.0030(7) 0.0066(7) -0.0023(6)
C5B 0.0101(8) 0.0100(9) 0.0108(9) -0.0003(6) 0.0054(7) -0.0003(6)
C6B 0.0106(8) 0.0071(8) 0.0128(9) -0.0033(6) 0.0063(7) -0.0012(6)
C2B 0.0086(7) 0.0078(8) 0.0121(9) -0.0031(6) 0.0054(7) -0.0007(6)
N7B 0.0121(7) 0.0134(8) 0.0116(8) 0.0018(6) 0.0063(6) 0.0009(6)
N9B 0.0119(7) 0.0124(7) 0.0125(7) 0.0007(6) 0.0076(6) -0.0003(5)
N3B 0.0086(6) 0.0109(7) 0.0109(7) -0.0015(6) 0.0055(6) -0.0010(5)
N1B 0.0084(6) 0.0129(8) 0.0122(8) -0.0001(6) 0.0067(6) -0.0014(5)
N2B 0.0083(7) 0.0164(8) 0.0160(8) 0.0042(6) 0.0082(7) 0.0021(6)
O1B 0.0062(5) 0.0166(7) 0.0142(6) 0.0010(5) 0.0049(5) 0.0009(5)
O3W 0.0123(6) 0.0176(7) 0.0184(7) 0.0017(6) 0.0029(6) 0.0023(5)

loop_
_atom_type_symbol
_atom_type_description
_atom_type_scat_dispersion_real
_atom_type_scat_dispersion_imag
_atom_type_scat_source
C C 0.0033 0.0016 'International Tables Vol C Tables 4.2.6.8 and 6.1.1.4'
H H 0.0000 0.0000 'International Tables Vol C Tables 4.2.6.8 and 6.1.1.4'
N N 0.0061 0.0033 'International Tables Vol C Tables 4.2.6.8 and 6.1.1.4'
O O 0.0106 0.0060 'International Tables Vol C Tables 4.2.6.8 and 6.1.1.4'
K K 0.2009 0.2494 'International Tables Vol C Tables 4.2.6.8 and 6.1.1.4'

loop_
_geom_angle_atom_site_label_1
_geom_angle_atom_site_label_2
_geom_angle_atom_site_label_3
_geom_angle
_geom_angle_site_symmetry_1
_geom_angle_site_symmetry_3
_geom_angle_publ_flag
O2W K1 O2W 88.36(4) . 1_565 ?
O2W K1 N3A 70.58(4) . . ?
O2W K1 N3A 117.26(4) 1_565 . ?
O2W K1 N3B 149.72(4) . 8_566 ?
O2W K1 N3B 120.73(4) 1_565 8_566 ?
N3A K1 N3B 99.67(4) . 8_566 ?
O2W K1 N9B 138.51(4) . 8_566 ?
O2W K1 N9B 83.76(4) 1_565 8_566 ?
N3A K1 N9B 147.34(4) . 8_566 ?
N3B K1 N9B 47.97(4) 8_566 8_566 ?
O2W K1 O2W 83.85(4) . 5_657 ?
O2W K1 O2W 63.08(4) 1_565 5_657 ?
N3A K1 O2W 154.28(4) . 5_657 ?
N3B K1 O2W 101.19(4) 8_566 5_657 ?
N9B K1 O2W 56.34(4) 8_566 5_657 ?
O2W K1 N9B 83.05(4) . 8_556 ?
O2W K1 N9B 139.53(4) 1_565 8_556 ?
N3A K1 N9B 96.94(4) . 8_556 ?
N3B K1 N9B 69.44(4) 8_566 8_556 ?
N9B K1 N9B 77.22(3) 8_566 8_556 ?
O2W K1 N9B 76.68(4) 5_657 8_556 ?
O2W K1 N3A 121.28(4) . 1_565 ?
O2W K1 N3A 65.07(4) 1_565 1_565 ?
N3A K1 N3A 77.00(4) . 1_565 ?
N3B K1 N3A 82.02(4) 8_566 1_565 ?
N9B K1 N3A 91.80(4) 8_566 1_565 ?
O2W K1 N3A 120.71(4) 5_657 1_565 ?
N9B K1 N3A 149.52(4) 8_556 1_565 ?
O2W K1 C4B 147.92(4) . 8_566 ?
O2W K1 C4B 105.25(4) 1_565 8_566 ?
N3A K1 C4B 123.94(5) . 8_566 ?
N3B K1 C4B 24.39(4) 8_566 8_566 ?
N9B K1 C4B 24.26(4) 8_566 8_566 ?
O2W K1 C4B 77.16(4) 5_657 8_566 ?
N9B K1 C4B 67.64(4) 8_556 8_566 ?
N3A K1 C4B 90.74(4) 1_565 8_566 ?
O2W K1 C4A 66.66(4) . . ?
O2W K1 C4A 93.91(4) 1_565 . ?
N3A K1 C4A 23.36(4) . . ?
N3B K1 C4A 115.13(4) 8_566 . ?
N9B K1 C4A 154.34(4) 8_566 . ?
O2W K1 C4A 143.55(4) 5_657 . ?
N9B K1 C4A 118.06(5) 8_556 . ?
N3A K1 C4A 64.43(4) 1_565 . ?
C4B K1 C4A 138.64(5) 8_566 . ?
O2W K1 N9A 52.37(4) . . ?
O2W K1 N9A 76.13(4) 1_565 . ?
N3A K1 N9A 43.82(4) . . ?
N3B K1 N9A 137.40(4) 8_566 . ?
N9B K1 N9A 157.25(4) 8_566 . ?
O2W K1 N9A 120.56(4) 5_657 . ?
N9B K1 N9A 125.26(4) 8_556 . ?
N3A K1 N9A 70.22(4) 1_565 . ?
C4B K1 N9A 158.60(4) 8_566 . ?
C4A K1 N9A 23.15(4) . . ?
O2W K1 K1 46.32(3) . 1_545 ?
O2W K1 K1 134.68(3) 1_565 1_545 ?
N3A K1 K1 55.40(3) . 1_545 ?
N3B K1 K1 104.16(3) 8_566 1_545 ?
N9B K1 K1 127.70(3) 8_566 1_545 ?
O2W K1 K1 104.56(3) 5_657 1_545 ?
N9B K1 K1 50.47(3) 8_556 1_545 ?
N3A K1 K1 132.40(3) 1_565 1_545 ?
C4B K1 K1 114.35(3) 8_566 1_545 ?
C4A K1 K1 70.66(3) . 1_545 ?
N9A K1 K1 74.88(3) . 1_545 ?
O2W K1 H5 17.2(3) . . ?
O2W K1 H5 83.3(4) 1_565 . ?
N3A K1 H5 59.6(4) . . ?
N3B K1 H5 155.0(5) 8_566 . ?
N9B K1 H5 152.5(4) 8_566 . ?
O2W K1 H5 96.1(4) 5_657 . ?
N9B K1 H5 97.5(4) 8_556 . ?
N3A K1 H5 104.5(4) 1_565 . ?
C4B K1 H5 164.6(4) 8_566 . ?
C4A K1 H5 51.1(4) . . ?
N9A K1 H5 35.2(4) . . ?
K1 K1 H5 53.5(4) 1_545 . ?
N9A C8A N7A 113.67(18) . . ?
N9A C8A H1 125.5(12) . . ?
N7A C8A H1 120.8(12) . . ?
N3A C4A N9A 125.06(16) . . ?
N3A C4A C5A 124.62(17) . . ?
N9A C4A C5A 110.31(15) . . ?
N3A C4A K1 57.53(9) . . ?
N9A C4A K1 81.23(10) . . ?
C5A C4A K1 139.19(13) . . ?
C4A C5A N7A 105.72(16) . . ?
C4A C5A C6A 120.46(15) . . ?
N7A C5A C6A 133.80(16) . . ?
O1A C6A N1A 120.25(17) . . ?
O1A C6A C5A 125.33(15) . . ?
N1A C6A C5A 114.42(15) . . ?
O1A C6A K2 49.43(8) . 1_545 ?
N1A C6A K2 111.51(11) . 1_545 ?
C5A C6A K2 110.04(10) . 1_545 ?
N3A C2A N1A 129.04(16) . . ?
N3A C2A N2A 117.27(15) . . ?
N1A C2A N2A 113.60(16) . . ?
C8A N9A C4A 104.08(15) . . ?
C8A N9A K1 140.82(13) . . ?
C4A N9A K1 75.62(9) . . ?
C8A N7A C5A 106.22(15) . . ?
C8A N7A H2 126.0(14) . . ?
C5A N7A H2 127.6(14) . . ?
C2A N1A C6A 120.32(16) . . ?
C2A N3A C4A 111.08(14) . . ?
C2A N3A K1 123.98(11) . . ?
C4A N3A K1 99.11(11) . . ?
C2A N3A K1 114.69(11) . 1_545 ?
C4A N3A K1 126.59(11) . 1_545 ?
K1 N3A K1 77.00(4) . 1_545 ?
C2A N2A H3 115.0(14) . . ?
C2A N2A H4 115.2(14) . . ?
H3 N2A H4 113(2) . . ?
C6A O1A K2 142.31(11) . . ?
C6A O1A K2 109.47(10) . 1_545 ?
K2 O1A K2 92.57(4) . 1_545 ?
K1 O2W K1 88.36(4) . 1_545 ?
K1 O2W K1 96.15(4) . 5_657 ?
K1 O2W K1 116.92(4) 1_545 5_657 ?
K1 O2W H5 88.8(15) . . ?
K1 O2W H5 107.6(15) 1_545 . ?
K1 O2W H5 135.3(15) 5_657 . ?
K1 O2W H6 157.7(16) . . ?
K1 O2W H6 106.1(16) 1_545 . ?
K1 O2W H6 62.3(15) 5_657 . ?
H5 O2W H6 102(2) . . ?
O1A K2 O1A 92.57(4) . 1_565 ?
O1A K2 O1B 169.06(4) . . ?
O1A K2 O1B 87.34(4) 1_565 . ?
O1A K2 O1B 87.96(4) . 1_545 ?
O1A K2 O1B 169.16(4) 1_565 1_545 ?
O1B K2 O1B 90.09(4) . 1_545 ?
O1A K2 O1B 83.09(4) . 7_566 ?
O1A K2 O1B 88.19(4) 1_565 7_566 ?
O1B K2 O1B 85.97(4) . 7_566 ?
O1B K2 O1B 81.12(4) 1_545 7_566 ?
O1A K2 O3W 82.81(4) . . ?
O1A K2 O3W 107.90(4) 1_565 . ?
O1B K2 O3W 107.64(4) . . ?
O1B K2 O3W 82.92(4) 1_545 . ?
O1B K2 O3W 159.01(4) 7_566 . ?
O1A K2 C6A 74.58(4) . 1_565 ?
O1A K2 C6A 21.09(4) 1_565 1_565 ?
O1B K2 C6A 107.11(4) . 1_565 ?
O1B K2 C6A 162.54(4) 1_545 1_565 ?
O1B K2 C6A 96.75(4) 7_566 1_565 ?
O3W K2 C6A 94.40(4) . 1_565 ?
O1A K2 C6B 102.36(4) . 1_545 ?
O1A K2 C6B 164.94(4) 1_565 1_545 ?
O1B K2 C6B 78.38(4) . 1_545 ?
O1B K2 C6B 19.21(4) 1_545 1_545 ?
O1B K2 C6B 95.47(4) 7_566 1_545 ?
O3W K2 C6B 72.55(4) . 1_545 ?
C6A K2 C6B 166.93(5) 1_565 1_545 ?
O1A K2 K2 44.32(3) . 1_545 ?
O1A K2 K2 136.89(3) 1_565 1_545 ?
O1B K2 K2 134.76(3) . 1_545 ?
O1B K2 K2 44.67(3) 1_545 1_545 ?
O1B K2 K2 86.55(3) 7_566 1_545 ?
O3W K2 K2 72.51(3) . 1_545 ?
C6A K2 K2 118.07(3) 1_565 1_545 ?
C6B K2 K2 58.07(3) 1_545 1_545 ?
O1A K2 K2 135.68(3) . 1_565 ?
O1A K2 K2 43.11(3) 1_565 1_565 ?
O1B K2 K2 45.24(3) . 1_565 ?
O1B K2 K2 135.33(3) 1_545 1_565 ?
O1B K2 K2 93.45(3) 7_566 1_565 ?
O3W K2 K2 107.50(3) . 1_565 ?
C6A K2 K2 61.93(3) 1_565 1_565 ?
C6B K2 K2 121.93(3) 1_545 1_565 ?
K2 K2 K2 180.0 1_545 1_565 ?
O1A K2 K2 125.66(3) . 7_566 ?
O1A K2 K2 86.95(3) 1_565 7_566 ?
O1B K2 K2 43.40(3) . 7_566 ?
O1B K2 K2 83.96(3) 1_545 7_566 ?
O1B K2 K2 42.57(3) 7_566 7_566 ?
O3W K2 K2 148.06(3) . 7_566 ?
C6A K2 K2 106.28(4) 1_565 7_566 ?
C6B K2 K2 85.93(3) 1_545 7_566 ?
K2 K2 K2 115.853(12) 1_545 7_566 ?
K2 K2 K2 64.145(12) 1_565 7_566 ?
O1A K2 K2 84.11(3) . 7_556 ?
O1A K2 K2 128.59(3) 1_565 7_556 ?
O1B K2 K2 87.40(3) . 7_556 ?
O1B K2 K2 40.70(3) 1_545 7_556 ?
O1B K2 K2 40.42(3) 7_566 7_556 ?
O3W K2 K2 122.36(3) . 7_556 ?
C6A K2 K2 134.72(3) 1_565 7_556 ?
C6B K2 K2 56.16(3) 1_545 7_556 ?
K2 K2 K2 59.573(11) 1_545 7_556 ?
K2 K2 K2 120.424(11) 1_565 7_556 ?
K2 K2 K2 56.280(12) 7_566 7_556 ?
O1A K2 H11 102.0(3) . . ?
O1A K2 H11 106.1(4) 1_565 . ?
O1B K2 H11 88.5(3) . . ?
O1B K2 H11 84.3(4) 1_545 . ?
O1B K2 H11 164.4(4) 7_566 . ?
O3W K2 H11 19.2(3) . . ?
C6A K2 H11 98.8(4) 1_565 . ?
C6B K2 H11 69.1(4) 1_545 . ?
K2 K2 H11 87.1(3) 1_545 . ?
K2 K2 H11 92.9(3) 1_565 . ?
K2 K2 H11 130.2(3) 7_566 . ?
K2 K2 H11 124.8(4) 7_556 . ?
N7B C8B N9B 116.90(17) . . ?
N7B C8B H7 121.4(12) . . ?
N9B C8B H7 121.7(12) . . ?
N9B C4B N3B 124.95(15) . . ?
N9B C4B C5B 109.77(15) . . ?
N3B C4B C5B 125.27(16) . . ?
N9B C4B K1 66.38(9) . 8_465 ?
N3B C4B K1 61.57(9) . 8_465 ?
C5B C4B K1 159.99(12) . 8_465 ?
N7B C5B C4B 108.71(15) . . ?
N7B C5B C6B 131.18(15) . . ?
C4B C5B C6B 120.10(16) . . ?
O1B C6B N1B 119.42(16) . . ?
O1B C6B C5B 128.28(16) . . ?
N1B C6B C5B 112.29(14) . . ?
O1B C6B K2 45.59(8) . 1_565 ?
N1B C6B K2 113.94(11) . 1_565 ?
C5B C6B K2 111.84(11) . 1_565 ?
N3B C2B N2B 120.51(14) . . ?
N3B C2B N1B 123.62(16) . . ?
N2B C2B N1B 115.80(16) . . ?
C8B N7B C5B 102.17(14) . . ?
C8B N9B C4B 102.45(14) . . ?
C8B N9B K1 155.32(12) . 8_465 ?
C4B N9B K1 89.36(10) . 8_465 ?
C8B N9B K1 115.38(11) . 8_455 ?
C4B N9B K1 115.65(10) . 8_455 ?
K1 N9B K1 77.22(3) 8_465 8_455 ?
C2B N3B C4B 114.02(13) . . ?
C2B N3B K1 144.94(11) . 8_465 ?
C4B N3B K1 94.03(10) . 8_465 ?
C2B N1B C6B 124.67(16) . . ?
C2B N1B H8 118.0(13) . . ?
C6B N1B H8 117.1(13) . . ?
C2B N2B H9 115.5(15) . . ?
C2B N2B H10 117.2(13) . . ?
H9 N2B H10 115(2) . . ?
C6B O1B K2 123.87(11) . . ?
C6B O1B K2 115.20(11) . 1_565 ?
K2 O1B K2 90.09(4) . 1_565 ?
C6B O1B K2 126.65(11) . 7_566 ?
K2 O1B K2 94.03(4) . 7_566 ?
K2 O1B K2 98.87(4) 1_565 7_566 ?
K2 O3W H11 75.3(14) . . ?
K2 O3W H12 106.5(14) . . ?
H11 O3W H12 104.9(14) . . ?

loop_
_geom_bond_atom_site_label_1
_geom_bond_atom_site_label_2
_geom_bond_distance
_geom_bond_site_symmetry_2
_geom_bond_publ_flag
K1 O2W 2.7230(14) . ?
K1 O2W 2.7698(14) 1_565 ?
K1 N3A 2.9012(16) . ?
K1 N3B 2.9130(14) 8_566 ?
K1 N9B 3.0276(16) 8_566 ?
K1 O2W 3.0372(15) 5_657 ?
K1 N9B 3.1060(15) 8_556 ?
K1 N3A 3.2339(15) 1_565 ?
K1 C4B 3.3042(18) 8_566 ?
K1 C4A 3.3952(18) . ?
K1 N9A 3.4640(16) . ?
K1 K1 3.82815(13) 1_545 ?
K1 H5 2.83(2) . ?
C8A N9A 1.326(2) . ?
C8A N7A 1.342(3) . ?
C8A H1 1.00(2) . ?
C4A N3A 1.363(2) . ?
C4A N9A 1.378(2) . ?
C4A C5A 1.380(3) . ?
C5A N7A 1.383(2) . ?
C5A C6A 1.415(3) . ?
C6A O1A 1.268(2) . ?
C6A N1A 1.358(2) . ?
C6A K2 3.3225(18) 1_545 ?
C2A N3A 1.327(2) . ?
C2A N1A 1.349(2) . ?
C2A N2A 1.379(2) . ?
N7A H2 0.87(2) . ?
N2A H3 0.89(2) . ?
N2A H4 0.83(2) . ?
O1A K2 2.6188(13) . ?
O1A K2 2.6771(13) 1_545 ?
O2W H5 0.835(16) . ?
O2W H6 0.828(17) . ?
K2 O1B 2.6914(13) . ?
K2 O1B 2.7182(13) 1_545 ?
K2 O1B 2.7336(14) 7_566 ?
K2 O3W 2.9130(15) . ?
K2 C6B 3.4429(17) 1_545 ?
K2 K2 3.82815(13) 1_545 ?
K2 K2 3.82816(13) 1_565 ?
K2 K2 3.9687(8) 7_566 ?
K2 K2 4.1418(9) 7_556 ?
K2 H11 2.83(2) . ?
C8B N7B 1.338(2) . ?
C8B N9B 1.357(2) . ?
C8B H7 0.94(2) . ?
C4B N9B 1.358(2) . ?
C4B N3B 1.368(2) . ?
C4B C5B 1.392(2) . ?
C5B N7B 1.388(2) . ?
C5B C6B 1.407(3) . ?
C6B O1B 1.252(2) . ?
C6B N1B 1.385(2) . ?
C2B N3B 1.312(2) . ?
C2B N2B 1.354(2) . ?
C2B N1B 1.375(2) . ?
N1B H8 0.84(2) . ?
N2B H9 0.84(2) . ?
N2B H10 0.86(2) . ?
O3W H11 0.963(13) . ?
O3W H12 0.947(13) . ?

loop_
_geom_hbond_atom_site_label_D
_geom_hbond_atom_site_label_H
_geom_hbond_atom_site_label_A
_geom_hbond_distance_DH
_geom_hbond_distance_HA
_geom_hbond_distance_DA
_geom_hbond_angle_DHA
_geom_hbond_site_symmetry_A
_geom_hbond_publ_flag
O2W H5 N9A 0.835(16) 1.997(17) 2.810(2) 164(2) . yes
N7A H2 O3W 0.87(2) 1.96(2) 2.820(2) 173(2) . yes
O3W H11 N7B 0.963(13) 1.825(15) 2.7718(19) 167.1(18) . yes
N2A H3 N3B 0.89(2) 2.19(2) 3.019(2) 155.5(19) 8_556 yes
N1B H8 O1A 0.84(2) 2.13(2) 2.967(2) 173.1(19) 7_566 yes
O3W H12 N7B 0.947(13) 1.992(16) 2.907(2) 161.8(18) 1_545 yes

loop_
_geom_torsion_atom_site_label_1
_geom_torsion_atom_site_label_2
_geom_torsion_atom_site_label_3
_geom_torsion_atom_site_label_4
_geom_torsion
_geom_torsion_site_symmetry_1
_geom_torsion_site_symmetry_2
_geom_torsion_site_symmetry_3
_geom_torsion_site_symmetry_4
_geom_torsion_publ_flag
N3A C4A C5A N7A -178.92(17) . . . . ?
N9A C4A C5A N7A 0.0(2) . . . . ?
K1 C4A C5A N7A -100.37(19) . . . . ?
N3A C4A C5A C6A -0.4(3) . . . . ?
N9A C4A C5A C6A 178.47(16) . . . . ?
K1 C4A C5A C6A 78.1(2) . . . . ?
C4A C5A C6A O1A -177.22(17) . . . . ?
N7A C5A C6A O1A 0.8(3) . . . . ?
C4A C5A C6A N1A 2.5(2) . . . . ?
N7A C5A C6A N1A -179.55(19) . . . . ?
C4A C5A C6A K2 128.93(15) . . . 1_545 ?
N7A C5A C6A K2 -53.1(2) . . . 1_545 ?
N7A C8A N9A C4A -0.2(2) . . . . ?
N7A C8A N9A K1 84.3(2) . . . . ?
N3A C4A N9A C8A 179.01(18) . . . . ?
C5A C4A N9A C8A 0.1(2) . . . . ?
K1 C4A N9A C8A 139.53(14) . . . . ?
N3A C4A N9A K1 39.48(16) . . . . ?
C5A C4A N9A K1 -139.42(15) . . . . ?
N9A C8A N7A C5A 0.2(2) . . . . ?
C4A C5A N7A C8A -0.1(2) . . . . ?
C6A C5A N7A C8A -178.3(2) . . . . ?
N3A C2A N1A C6A 1.0(3) . . . . ?
N2A C2A N1A C6A -175.34(15) . . . . ?
O1A C6A N1A C2A 177.00(16) . . . . ?
C5A C6A N1A C2A -2.7(2) . . . . ?
K2 C6A N1A C2A -128.41(14) 1_545 . . . ?
N1A C2A N3A C4A 1.1(3) . . . . ?
N2A C2A N3A C4A 177.34(15) . . . . ?
N1A C2A N3A K1 -116.54(17) . . . . ?
N2A C2A N3A K1 59.7(2) . . . . ?
N1A C2A N3A K1 152.81(15) . . . 1_545 ?
N2A C2A N3A K1 -30.98(18) . . . 1_545 ?
N9A C4A N3A C2A 179.91(17) . . . . ?
C5A C4A N3A C2A -1.3(3) . . . . ?
K1 C4A N3A C2A -131.95(15) . . . . ?
N9A C4A N3A K1 -48.14(19) . . . . ?
C5A C4A N3A K1 130.61(17) . . . . ?
N9A C4A N3A K1 32.4(2) . . . 1_545 ?
C5A C4A N3A K1 -148.87(15) . . . 1_545 ?
K1 C4A N3A K1 80.52(10) . . . 1_545 ?
N1A C6A O1A K2 -144.22(14) . . . . ?
C5A C6A O1A K2 35.5(3) . . . . ?
K2 C6A O1A K2 122.38(19) 1_545 . . . ?
N1A C6A O1A K2 93.40(16) . . . 1_545 ?
C5A C6A O1A K2 -86.91(18) . . . 1_545 ?
N9B C4B C5B N7B -1.0(2) . . . . ?
N3B C4B C5B N7B 177.88(16) . . . . ?
K1 C4B C5B N7B 74.1(4) 8_465 . . . ?
N9B C4B C5B C6B -179.50(16) . . . . ?
N3B C4B C5B C6B -0.6(3) . . . . ?
K1 C4B C5B C6B -104.4(4) 8_465 . . . ?
N7B C5B C6B O1B 0.6(3) . . . . ?
C4B C5B C6B O1B 178.72(17) . . . . ?
N7B C5B C6B N1B -178.83(17) . . . . ?
C4B C5B C6B N1B -0.7(2) . . . . ?
N7B C5B C6B K2 -49.3(2) . . . 1_565 ?
C4B C5B C6B K2 128.82(14) . . . 1_565 ?
N9B C8B N7B C5B -0.4(2) . . . . ?
C4B C5B N7B C8B 0.84(19) . . . . ?
C6B C5B N7B C8B 179.10(19) . . . . ?
N7B C8B N9B C4B -0.2(2) . . . . ?
N7B C8B N9B K1 -117.1(3) . . . 8_465 ?
N7B C8B N9B K1 126.39(14) . . . 8_455 ?
N3B C4B N9B C8B -178.19(17) . . . . ?
C5B C4B N9B C8B 0.70(19) . . . . ?
K1 C4B N9B C8B -158.15(13) 8_465 . . . ?
N3B C4B N9B K1 -20.05(17) . . . 8_465 ?
C5B C4B N9B K1 158.85(13) . . . 8_465 ?
N3B C4B N9B K1 55.4(2) . . . 8_455 ?
C5B C4B N9B K1 -125.67(12) . . . 8_455 ?
K1 C4B N9B K1 75.48(7) 8_465 . . 8_455 ?
N2B C2B N3B C4B 177.57(16) . . . . ?
N1B C2B N3B C4B 0.8(2) . . . . ?
N2B C2B N3B K1 -42.2(3) . . . 8_465 ?
N1B C2B N3B K1 141.09(15) . . . 8_465 ?
N9B C4B N3B C2B 179.32(16) . . . . ?
C5B C4B N3B C2B 0.6(2) . . . . ?
K1 C4B N3B C2B 158.40(16) 8_465 . . . ?
N9B C4B N3B K1 20.92(18) . . . 8_465 ?
C5B C4B N3B K1 -157.80(16) . . . 8_465 ?
N3B C2B N1B C6B -2.4(3) . . . . ?
N2B C2B N1B C6B -179.26(16) . . . . ?
O1B C6B N1B C2B -177.35(16) . . . . ?
C5B C6B N1B C2B 2.2(2) . . . . ?
K2 C6B N1B C2B -126.30(14) 1_565 . . . ?
N1B C6B O1B K2 -155.75(12) . . . . ?
C5B C6B O1B K2 24.8(2) . . . . ?
K2 C6B O1B K2 108.53(13) 1_565 . . . ?
N1B C6B O1B K2 95.72(16) . . . 1_565 ?
C5B C6B O1B K2 -83.7(2) . . . 1_565 ?
N1B C6B O1B K2 -28.5(2) . . . 7_566 ?
C5B C6B O1B K2 152.05(14) . . . 7_566 ?
K2 C6B O1B K2 -124.24(15) 1_565 . . 7_566 ?

_cod_database_fobs_code 2108857
